data_7031292
loop_
_publ_author_name
'Bagh, Bidraha'
'McKinty, Adam M.'
'Lough, Alan J.'
'Stephan, Douglas W.'

_publ_section_title
;
 1,2,3-Triazolylidene ruthenium(ii)(\h(6)-arene) complexes: synthesis,
 metallation and reactivity.
;
_journal_issue 34
_journal_name_full 'Dalton transactions (Cambridge, England : 2003)'
_journal_page_first 12842
_journal_paper_doi 10.1039/c4dt01174k
_journal_volume 43
_journal_year 2014
_chemical_formula_sum 'C35 H46 Cl F0 N3 P0 Ru'
_chemical_formula_weight 645.27
_chemical_name_systematic
; 
 ? 
;
_space_group_IT_number 2
_symmetry_cell_setting triclinic
_symmetry_space_group_name_Hall '-P 1'
_symmetry_space_group_name_H-M 'P -1'
_atom_sites_solution_hydrogens geom
_atom_sites_solution_primary direct
_atom_sites_solution_secondary difmap
_audit_creation_method SHELXL-97
_cell_angle_alpha 82.330(8)
_cell_angle_beta 79.646(8)
_cell_angle_gamma 76.138(8)
_cell_formula_units_Z 2
_cell_length_a 7.9369(11)
_cell_length_b 12.9896(17)
_cell_length_c 15.948(2)
_cell_measurement_reflns_used 9958
_cell_measurement_temperature 293(2)
_cell_measurement_theta_max 27.40
_cell_measurement_theta_min 2.61
_cell_volume 1563.3(4)
_computing_cell_refinement 'Bruker SAINT'
_computing_data_collection 'Bruker APEX2'
_computing_data_reduction 'Bruker SAINT'
_computing_molecular_graphics 'Bruker SHELXTL'
_computing_publication_material 'Bruker SHELXTL'
_computing_structure_refinement 'SHELXL-97 (Sheldrick, 2008)'
_computing_structure_solution 'SHELXS-97 (Sheldrick, 2008)'
_diffrn_ambient_temperature 293(2)
_diffrn_measured_fraction_theta_full 0.966
_diffrn_measured_fraction_theta_max 0.966
_diffrn_measurement_device_type 'Bruker APEX-II CCD'
_diffrn_measurement_method '\f and \w scans'
_diffrn_radiation_monochromator graphite
_diffrn_radiation_source 'fine-focus sealed tube'
_diffrn_radiation_type MoK\a
_diffrn_radiation_wavelength 0.71073
_diffrn_reflns_av_R_equivalents 0.0548
_diffrn_reflns_av_sigmaI/netI 0.0681
_diffrn_reflns_limit_h_max 10
_diffrn_reflns_limit_h_min -10
_diffrn_reflns_limit_k_max 16
_diffrn_reflns_limit_k_min -16
_diffrn_reflns_limit_l_max 20
_diffrn_reflns_limit_l_min -20
_diffrn_reflns_number 24137
_diffrn_reflns_theta_full 27.47
_diffrn_reflns_theta_max 27.47
_diffrn_reflns_theta_min 1.30
_exptl_absorpt_coefficient_mu 0.615
_exptl_absorpt_correction_T_max 0.7456
_exptl_absorpt_correction_T_min 0.6886
_exptl_absorpt_correction_type multi-scan
_exptl_absorpt_process_details sadabs
_exptl_crystal_colour yellow
_exptl_crystal_density_diffrn 1.371
_exptl_crystal_density_method 'not measured'
_exptl_crystal_description block
_exptl_crystal_F_000 676
_exptl_crystal_size_max 0.20
_exptl_crystal_size_mid 0.10
_exptl_crystal_size_min 0.10
_refine_diff_density_max 1.627
_refine_diff_density_min -0.645
_refine_diff_density_rms 0.103
_refine_ls_extinction_method none
_refine_ls_goodness_of_fit_ref 1.040
_refine_ls_hydrogen_treatment mixed
_refine_ls_matrix_type full
_refine_ls_number_parameters 371
_refine_ls_number_reflns 6923
_refine_ls_number_restraints 0
_refine_ls_restrained_S_all 1.040
_refine_ls_R_factor_all 0.0662
_refine_ls_R_factor_gt 0.0460
_refine_ls_shift/su_max 0.007
_refine_ls_shift/su_mean 0.000
_refine_ls_structure_factor_coef Fsqd
_refine_ls_weighting_details 'calc w=1/[\s^2^(Fo^2^)+(0.0402P)^2^+1.7322P] where P=(Fo^2^+2Fc^2^)/3'
_refine_ls_weighting_scheme calc
_refine_ls_wR_factor_gt 0.0948
_refine_ls_wR_factor_ref 0.1024
_reflns_number_gt 5516
_reflns_number_total 6923
_reflns_threshold_expression >2sigma(I)
_cod_data_source_file c4dt01174k1.cif
_cod_data_source_block bid014_0m
_cod_depositor_comments
;
The following automatic conversions were performed:

'_symmetry_cell_setting' value 'Triclinic' changed to 'triclinic'
according to
/usr/data/users/saulius/crontab/automatic-downloads/rss-feeds/RSC/lib/dictionaries/cif_core.dic
dictionary named 'cif_core.dic' version 2.4.2 from 2011-04-26.

Automatic conversion script
Id: cif_fix_values 2281 2013-09-26 08:29:07Z andrius 

 Adding full bibliography for 7031290--7031295.cif.
;
_cod_original_sg_symbol_H-M P-1
_cod_database_code 7031292

loop_
_symmetry_equiv_pos_as_xyz
'x, y, z'
'-x, -y, -z'

loop_
_atom_site_label
_atom_site_type_symbol
_atom_site_fract_x
_atom_site_fract_y
_atom_site_fract_z
_atom_site_U_iso_or_equiv
_atom_site_adp_type
_atom_site_occupancy
_atom_site_symmetry_multiplicity
_atom_site_calc_flag
_atom_site_refinement_flags
Ru1 Ru 0.15031(4) 0.76627(2) 0.316181(16) 0.01514(9) Uani 1 1 d .
Cl1 Cl -0.09327(11) 0.69467(7) 0.29638(5) 0.02124(18) Uani 1 1 d .
N1 N 0.3967(4) 0.5303(2) 0.31428(16) 0.0146(6) Uani 1 1 d .
N2 N 0.4385(4) 0.4436(2) 0.36984(16) 0.0165(6) Uani 1 1 d .
N3 N 0.3374(4) 0.4731(2) 0.44311(16) 0.0159(6) Uani 1 1 d .
C1 C 0.2764(4) 0.6133(3) 0.34917(19) 0.0151(7) Uani 1 1 d .
C2 C 0.2382(4) 0.5724(3) 0.43410(19) 0.0157(7) Uani 1 1 d .
C3 C 0.3482(5) 0.3946(3) 0.5191(2) 0.0209(7) Uani 1 1 d .
H3A H 0.4535 0.3402 0.5094 0.031 Uiso 1 1 calc R
H3B H 0.2480 0.3629 0.5291 0.031 Uiso 1 1 calc R
H3C H 0.3500 0.4296 0.5681 0.031 Uiso 1 1 calc R
C4 C 0.1084(4) 0.6394(3) 0.4915(2) 0.0166(7) Uani 1 1 d .
C5 C 0.0352(5) 0.6115(3) 0.5755(2) 0.0186(7) Uani 1 1 d .
H5A H 0.0731 0.5436 0.6019 0.022 Uiso 1 1 calc R
C6 C -0.0940(5) 0.6859(3) 0.6191(2) 0.0225(8) Uani 1 1 d .
H6A H -0.1437 0.6682 0.6750 0.027 Uiso 1 1 calc R
C7 C -0.1492(5) 0.7873(3) 0.5786(2) 0.0247(8) Uani 1 1 d .
H7A H -0.2346 0.8377 0.6081 0.030 Uiso 1 1 calc R
C8 C -0.0775(5) 0.8141(3) 0.4941(2) 0.0220(8) Uani 1 1 d .
H8A H -0.1171 0.8823 0.4685 0.026 Uiso 1 1 calc R
C9 C 0.0517(5) 0.7417(3) 0.4469(2) 0.0186(7) Uani 1 1 d .
C10 C 0.4881(4) 0.5222(3) 0.22499(19) 0.0164(7) Uani 1 1 d .
H10A H 0.6124 0.5169 0.2241 0.020 Uiso 1 1 calc R
H10B H 0.4438 0.5869 0.1903 0.020 Uiso 1 1 calc R
C11 C 0.4654(4) 0.4270(3) 0.18514(19) 0.0162(7) Uani 1 1 d .
C12 C 0.3253(4) 0.4409(3) 0.13785(19) 0.0165(7) Uani 1 1 d .
C13 C 0.3148(4) 0.3561(3) 0.09458(19) 0.0182(7) Uani 1 1 d .
H13A H 0.2250 0.3660 0.0621 0.022 Uiso 1 1 calc R
C14 C 0.4322(5) 0.2579(3) 0.09794(19) 0.0183(7) Uani 1 1 d .
C15 C 0.5644(5) 0.2461(3) 0.1478(2) 0.0195(7) Uani 1 1 d .
H15A H 0.6428 0.1805 0.1524 0.023 Uiso 1 1 calc R
C16 C 0.5850(4) 0.3276(3) 0.19133(19) 0.0164(7) Uani 1 1 d .
C17 C 0.1940(5) 0.5462(3) 0.1264(2) 0.0195(7) Uani 1 1 d .
H17A H 0.1950 0.5885 0.1727 0.023 Uiso 1 1 calc R
C18 C 0.0060(5) 0.5333(3) 0.1307(3) 0.0309(9) Uani 1 1 d .
H18A H -0.0259 0.4905 0.1824 0.046 Uiso 1 1 calc R
H18B H -0.0013 0.4991 0.0821 0.046 Uiso 1 1 calc R
H18C H -0.0727 0.6021 0.1304 0.046 Uiso 1 1 calc R
C19 C 0.2524(6) 0.6076(3) 0.0410(2) 0.0330(10) Uani 1 1 d .
H19A H 0.1668 0.6727 0.0326 0.049 Uiso 1 1 calc R
H19B H 0.2631 0.5648 -0.0051 0.049 Uiso 1 1 calc R
H19C H 0.3639 0.6237 0.0422 0.049 Uiso 1 1 calc R
C20 C 0.4266(5) 0.1660(3) 0.0501(2) 0.0229(8) Uani 1 1 d .
H20A H 0.5469 0.1385 0.0225 0.027 Uiso 1 1 calc R
C21 C 0.3717(6) 0.0753(3) 0.1112(2) 0.0329(9) Uani 1 1 d .
H21A H 0.4519 0.0517 0.1519 0.049 Uiso 1 1 calc R
H21B H 0.3733 0.0172 0.0794 0.049 Uiso 1 1 calc R
H21C H 0.2553 0.0997 0.1410 0.049 Uiso 1 1 calc R
C22 C 0.3126(6) 0.1984(3) -0.0212(2) 0.0335(9) Uani 1 1 d .
H22A H 0.3458 0.2579 -0.0573 0.050 Uiso 1 1 calc R
H22B H 0.1913 0.2180 0.0037 0.050 Uiso 1 1 calc R
H22C H 0.3293 0.1396 -0.0547 0.050 Uiso 1 1 calc R
C23 C 0.7388(5) 0.3024(3) 0.2416(2) 0.0187(7) Uani 1 1 d .
H23A H 0.7444 0.3679 0.2642 0.022 Uiso 1 1 calc R
C24 C 0.7112(5) 0.2192(3) 0.3174(2) 0.0248(8) Uani 1 1 d .
H24A H 0.6034 0.2454 0.3539 0.037 Uiso 1 1 calc R
H24B H 0.8074 0.2058 0.3492 0.037 Uiso 1 1 calc R
H24C H 0.7056 0.1543 0.2965 0.037 Uiso 1 1 calc R
C25 C 0.9127(5) 0.2631(3) 0.1848(2) 0.0266(8) Uani 1 1 d .
H25A H 1.0077 0.2555 0.2165 0.040 Uiso 1 1 calc R
H25B H 0.9260 0.3136 0.1357 0.040 Uiso 1 1 calc R
H25C H 0.9140 0.1955 0.1664 0.040 Uiso 1 1 calc R
C26 C 0.3354(5) 0.8681(3) 0.3190(2) 0.0180(7) Uani 1 1 d .
C27 C 0.3894(5) 0.8083(3) 0.2459(2) 0.0194(7) Uani 1 1 d .
H27A H 0.4990 0.7618 0.2395 0.023 Uiso 1 1 calc R
C28 C 0.2795(5) 0.8184(3) 0.1828(2) 0.0224(8) Uani 1 1 d .
H28A H 0.3211 0.7837 0.1333 0.027 Uiso 1 1 calc R
C29 C 0.1089(5) 0.8806(3) 0.1952(2) 0.0251(8) Uani 1 1 d .
C30 C 0.0508(5) 0.9386(3) 0.2686(2) 0.0236(8) Uani 1 1 d .
H30A H -0.0617 0.9817 0.2764 0.028 Uiso 1 1 calc R
C31 C 0.1626(5) 0.9311(3) 0.3294(2) 0.0202(7) Uani 1 1 d .
H31A H 0.1218 0.9685 0.3776 0.024 Uiso 1 1 calc R
C32 C 0.4681(5) 0.8673(3) 0.3766(2) 0.0199(7) Uani 1 1 d .
H32A H 0.5502 0.7977 0.3765 0.024 Uiso 1 1 calc R
C33 C 0.3857(5) 0.8851(3) 0.4687(2) 0.0294(9) Uani 1 1 d .
H33A H 0.3131 0.8350 0.4900 0.044 Uiso 1 1 calc R
H33B H 0.3154 0.9562 0.4710 0.044 Uiso 1 1 calc R
H33C H 0.4766 0.8753 0.5033 0.044 Uiso 1 1 calc R
C34 C 0.5719(5) 0.9528(3) 0.3374(2) 0.0292(9) Uani 1 1 d .
H34A H 0.6589 0.9527 0.3722 0.044 Uiso 1 1 calc R
H34B H 0.4930 1.0215 0.3351 0.044 Uiso 1 1 calc R
H34C H 0.6284 0.9374 0.2806 0.044 Uiso 1 1 calc R
C35 C -0.0150(6) 0.8865(3) 0.1317(2) 0.0361(10) Uani 1 1 d .
H35A H -0.0911 0.9561 0.1286 0.054 Uiso 1 1 calc R
H35B H -0.0842 0.8340 0.1500 0.054 Uiso 1 1 calc R
H35C H 0.0518 0.8733 0.0762 0.054 Uiso 1 1 calc R

loop_
_atom_site_aniso_label
_atom_site_aniso_U_11
_atom_site_aniso_U_22
_atom_site_aniso_U_33
_atom_site_aniso_U_23
_atom_site_aniso_U_13
_atom_site_aniso_U_12
Ru1 0.01529(15) 0.01082(14) 0.01810(13) 0.00037(9) -0.00112(10) -0.00256(10)
Cl1 0.0178(5) 0.0222(5) 0.0243(4) -0.0027(3) -0.0002(3) -0.0075(3)
N1 0.0155(15) 0.0109(14) 0.0169(13) 0.0007(10) -0.0020(11) -0.0035(11)
N2 0.0167(16) 0.0131(14) 0.0178(13) 0.0008(11) -0.0013(11) -0.0020(11)
N3 0.0166(16) 0.0160(15) 0.0156(13) 0.0007(11) -0.0029(11) -0.0057(12)
C1 0.0133(18) 0.0152(17) 0.0178(15) -0.0036(13) -0.0021(12) -0.0044(13)
C2 0.0152(18) 0.0153(17) 0.0184(15) -0.0006(13) -0.0024(13) -0.0072(14)
C3 0.025(2) 0.0146(18) 0.0210(16) 0.0052(13) -0.0030(14) -0.0049(15)
C4 0.0166(19) 0.0136(17) 0.0205(16) -0.0049(13) -0.0027(13) -0.0034(13)
C5 0.022(2) 0.0144(17) 0.0205(16) 0.0006(13) -0.0051(14) -0.0065(14)
C6 0.023(2) 0.030(2) 0.0155(15) -0.0074(14) 0.0017(13) -0.0084(16)
C7 0.020(2) 0.024(2) 0.0292(18) -0.0111(15) 0.0020(15) -0.0029(15)
C8 0.024(2) 0.0163(18) 0.0253(17) -0.0025(14) -0.0024(14) -0.0040(15)
C9 0.0190(19) 0.0154(18) 0.0207(16) -0.0022(13) -0.0035(13) -0.0021(14)
C10 0.0147(18) 0.0154(17) 0.0176(15) 0.0004(13) 0.0000(12) -0.0033(13)
C11 0.0161(19) 0.0160(17) 0.0155(15) 0.0003(12) 0.0004(12) -0.0047(14)
C12 0.0148(18) 0.0174(18) 0.0153(15) 0.0006(13) 0.0023(12) -0.0043(14)
C13 0.0175(19) 0.0202(18) 0.0172(15) 0.0000(13) -0.0018(13) -0.0061(14)
C14 0.022(2) 0.0179(18) 0.0159(15) -0.0016(13) -0.0005(13) -0.0068(14)
C15 0.018(2) 0.0137(17) 0.0233(16) 0.0000(13) -0.0003(14) -0.0009(14)
C16 0.0149(18) 0.0178(18) 0.0148(15) -0.0001(12) 0.0032(12) -0.0051(14)
C17 0.024(2) 0.0158(18) 0.0181(16) -0.0017(13) -0.0032(14) -0.0034(14)
C18 0.023(2) 0.028(2) 0.040(2) -0.0124(17) -0.0085(17) 0.0033(17)
C19 0.043(3) 0.025(2) 0.0248(19) 0.0061(16) -0.0031(17) -0.0005(18)
C20 0.020(2) 0.023(2) 0.0253(17) -0.0063(15) -0.0004(14) -0.0042(15)
C21 0.042(3) 0.020(2) 0.040(2) -0.0073(17) -0.0007(18) -0.0146(18)
C22 0.031(2) 0.032(2) 0.039(2) -0.0138(18) -0.0111(18) -0.0012(18)
C23 0.0180(19) 0.0166(18) 0.0211(16) -0.0023(13) -0.0034(13) -0.0028(14)
C24 0.025(2) 0.0204(19) 0.0277(18) 0.0011(15) -0.0057(15) -0.0023(16)
C25 0.019(2) 0.031(2) 0.0310(19) -0.0070(16) -0.0047(15) -0.0046(16)
C26 0.0191(19) 0.0089(16) 0.0251(17) -0.0001(13) 0.0007(14) -0.0053(14)
C27 0.0174(19) 0.0142(17) 0.0240(17) 0.0030(13) 0.0034(13) -0.0058(14)
C28 0.032(2) 0.0171(18) 0.0176(16) 0.0036(13) 0.0022(14) -0.0123(16)
C29 0.031(2) 0.0191(19) 0.0260(18) 0.0091(15) -0.0085(16) -0.0091(16)
C30 0.018(2) 0.0147(18) 0.036(2) 0.0045(15) -0.0066(15) -0.0019(14)
C31 0.024(2) 0.0091(16) 0.0279(17) -0.0008(13) -0.0037(14) -0.0055(14)
C32 0.0164(19) 0.0161(18) 0.0265(17) 0.0003(14) -0.0052(14) -0.0025(14)
C33 0.030(2) 0.031(2) 0.0279(19) -0.0012(16) -0.0064(16) -0.0077(18)
C34 0.024(2) 0.032(2) 0.036(2) 0.0048(17) -0.0091(16) -0.0148(17)
C35 0.043(3) 0.034(2) 0.034(2) 0.0078(18) -0.0163(19) -0.012(2)

loop_
_atom_type_symbol
_atom_type_description
_atom_type_scat_dispersion_real
_atom_type_scat_dispersion_imag
_atom_type_scat_source
C C 0.0033 0.0016 'International Tables Vol C Tables 4.2.6.8 and 6.1.1.4'
H H 0.0000 0.0000 'International Tables Vol C Tables 4.2.6.8 and 6.1.1.4'
Cl Cl 0.1484 0.1585 'International Tables Vol C Tables 4.2.6.8 and 6.1.1.4'
F F 0.0171 0.0103 'International Tables Vol C Tables 4.2.6.8 and 6.1.1.4'
N N 0.0061 0.0033 'International Tables Vol C Tables 4.2.6.8 and 6.1.1.4'
P P 0.1023 0.0942 'International Tables Vol C Tables 4.2.6.8 and 6.1.1.4'
Ru Ru -1.2594 0.8363 'International Tables Vol C Tables 4.2.6.8 and 6.1.1.4'

loop_
_geom_angle_atom_site_label_1
_geom_angle_atom_site_label_2
_geom_angle_atom_site_label_3
_geom_angle
C1 Ru1 C9 76.97(13)
C1 Ru1 C27 93.02(13)
C9 Ru1 C27 134.06(13)
C1 Ru1 C26 106.56(13)
C9 Ru1 C26 101.52(12)
C27 Ru1 C26 38.14(12)
C1 Ru1 C31 139.61(12)
C9 Ru1 C31 91.65(13)
C27 Ru1 C31 67.30(13)
C26 Ru1 C31 37.31(12)
C1 Ru1 C30 171.32(13)
C9 Ru1 C30 109.28(13)
C27 Ru1 C30 78.30(13)
C26 Ru1 C30 66.73(13)
C31 Ru1 C30 36.68(12)
C1 Ru1 C28 107.96(13)
C9 Ru1 C28 168.54(13)
C27 Ru1 C28 37.07(12)
C26 Ru1 C28 67.30(12)
C31 Ru1 C28 77.89(13)
C30 Ru1 C28 64.78(13)
C1 Ru1 C29 139.04(13)
C9 Ru1 C29 142.95(14)
C27 Ru1 C29 66.01(13)
C26 Ru1 C29 79.00(12)
C31 Ru1 C29 66.12(13)
C30 Ru1 C29 36.38(13)
C28 Ru1 C29 35.52(13)
C1 Ru1 Cl1 87.41(9)
C9 Ru1 Cl1 83.81(10)
C27 Ru1 Cl1 141.17(9)
C26 Ru1 Cl1 165.80(9)
C31 Ru1 Cl1 130.32(10)
C30 Ru1 Cl1 99.11(9)
C28 Ru1 Cl1 106.49(9)
C29 Ru1 Cl1 88.81(10)
N2 N1 C1 114.7(3)
N2 N1 C10 115.9(3)
C1 N1 C10 129.4(3)
N3 N2 N1 102.7(2)
N2 N3 C2 112.4(2)
N2 N3 C3 117.3(3)
C2 N3 C3 130.3(3)
N1 C1 C2 102.3(3)
N1 C1 Ru1 140.6(2)
C2 C1 Ru1 117.1(2)
N3 C2 C1 107.9(3)
N3 C2 C4 134.2(3)
C1 C2 C4 117.9(3)
N3 C3 H3A 109.5
N3 C3 H3B 109.5
H3A C3 H3B 109.5
N3 C3 H3C 109.5
H3A C3 H3C 109.5
H3B C3 H3C 109.5
C5 C4 C9 122.7(3)
C5 C4 C2 127.9(3)
C9 C4 C2 109.3(3)
C6 C5 C4 119.4(3)
C6 C5 H5A 120.3
C4 C5 H5A 120.3
C5 C6 C7 119.5(3)
C5 C6 H6A 120.2
C7 C6 H6A 120.2
C6 C7 C8 120.7(3)
C6 C7 H7A 119.6
C8 C7 H7A 119.6
C7 C8 C9 122.1(3)
C7 C8 H8A 119.0
C9 C8 H8A 119.0
C8 C9 C4 115.5(3)
C8 C9 Ru1 125.7(2)
C4 C9 Ru1 118.5(2)
N1 C10 C11 113.5(3)
N1 C10 H10A 108.9
C11 C10 H10A 108.9
N1 C10 H10B 108.9
C11 C10 H10B 108.9
H10A C10 H10B 107.7
C16 C11 C12 119.9(3)
C16 C11 C10 121.3(3)
C12 C11 C10 118.8(3)
C13 C12 C11 118.5(3)
C13 C12 C17 118.4(3)
C11 C12 C17 122.9(3)
C14 C13 C12 123.1(3)
C14 C13 H13A 118.4
C12 C13 H13A 118.4
C13 C14 C15 116.6(3)
C13 C14 C20 124.1(3)
C15 C14 C20 119.2(3)
C14 C15 C16 123.4(3)
C14 C15 H15A 118.3
C16 C15 H15A 118.3
C15 C16 C11 118.4(3)
C15 C16 C23 116.9(3)
C11 C16 C23 124.7(3)
C12 C17 C18 113.3(3)
C12 C17 C19 109.5(3)
C18 C17 C19 110.3(3)
C12 C17 H17A 107.9
C18 C17 H17A 107.9
C19 C17 H17A 107.9
C17 C18 H18A 109.5
C17 C18 H18B 109.5
H18A C18 H18B 109.5
C17 C18 H18C 109.5
H18A C18 H18C 109.5
H18B C18 H18C 109.5
C17 C19 H19A 109.5
C17 C19 H19B 109.5
H19A C19 H19B 109.5
C17 C19 H19C 109.5
H19A C19 H19C 109.5
H19B C19 H19C 109.5
C14 C20 C21 111.3(3)
C14 C20 C22 113.7(3)
C21 C20 C22 111.0(3)
C14 C20 H20A 106.8
C21 C20 H20A 106.8
C22 C20 H20A 106.8
C20 C21 H21A 109.5
C20 C21 H21B 109.5
H21A C21 H21B 109.5
C20 C21 H21C 109.5
H21A C21 H21C 109.5
H21B C21 H21C 109.5
C20 C22 H22A 109.5
C20 C22 H22B 109.5
H22A C22 H22B 109.5
C20 C22 H22C 109.5
H22A C22 H22C 109.5
H22B C22 H22C 109.5
C25 C23 C16 111.5(3)
C25 C23 C24 109.9(3)
C16 C23 C24 110.6(3)
C25 C23 H23A 108.3
C16 C23 H23A 108.3
C24 C23 H23A 108.3
C23 C24 H24A 109.5
C23 C24 H24B 109.5
H24A C24 H24B 109.5
C23 C24 H24C 109.5
H24A C24 H24C 109.5
H24B C24 H24C 109.5
C23 C25 H25A 109.5
C23 C25 H25B 109.5
H25A C25 H25B 109.5
C23 C25 H25C 109.5
H25A C25 H25C 109.5
H25B C25 H25C 109.5
C31 C26 C27 117.1(3)
C31 C26 C32 123.7(3)
C27 C26 C32 119.0(3)
C31 C26 Ru1 71.25(19)
C27 C26 Ru1 69.60(19)
C32 C26 Ru1 133.9(2)
C28 C27 C26 121.5(3)
C28 C27 Ru1 75.5(2)
C26 C27 Ru1 72.26(19)
C28 C27 H27A 119.2
C26 C27 H27A 119.2
Ru1 C27 H27A 124.6
C29 C28 C27 119.8(3)
C29 C28 Ru1 72.79(19)
C27 C28 Ru1 67.38(18)
C29 C28 H28A 120.1
C27 C28 H28A 120.1
Ru1 C28 H28A 132.8
C28 C29 C30 119.4(3)
C28 C29 C35 120.8(3)
C30 C29 C35 119.8(4)
C28 C29 Ru1 71.69(19)
C30 C29 Ru1 70.65(19)
C35 C29 Ru1 129.6(3)
C31 C30 C29 120.4(3)
C31 C30 Ru1 69.43(19)
C29 C30 Ru1 73.0(2)
C31 C30 H30A 119.8
C29 C30 H30A 119.8
Ru1 C30 H30A 130.4
C30 C31 C26 121.5(3)
C30 C31 Ru1 73.9(2)
C26 C31 Ru1 71.44(19)
C30 C31 H31A 119.3
C26 C31 H31A 119.3
Ru1 C31 H31A 127.6
C26 C32 C33 113.4(3)
C26 C32 C34 107.9(3)
C33 C32 C34 111.0(3)
C26 C32 H32A 108.1
C33 C32 H32A 108.1
C34 C32 H32A 108.1
C32 C33 H33A 109.5
C32 C33 H33B 109.5
H33A C33 H33B 109.5
C32 C33 H33C 109.5
H33A C33 H33C 109.5
H33B C33 H33C 109.5
C32 C34 H34A 109.5
C32 C34 H34B 109.5
H34A C34 H34B 109.5
C32 C34 H34C 109.5
H34A C34 H34C 109.5
H34B C34 H34C 109.5
C29 C35 H35A 109.5
C29 C35 H35B 109.5
H35A C35 H35B 109.5
C29 C35 H35C 109.5
H35A C35 H35C 109.5
H35B C35 H35C 109.5

loop_
_geom_bond_atom_site_label_1
_geom_bond_atom_site_label_2
_geom_bond_distance
Ru1 C1 2.045(3)
Ru1 C9 2.101(3)
Ru1 C27 2.173(3)
Ru1 C26 2.209(3)
Ru1 C31 2.206(3)
Ru1 C30 2.264(3)
Ru1 C28 2.280(3)
Ru1 C29 2.294(3)
Ru1 Cl1 2.4212(9)
N1 N2 1.351(4)
N1 C1 1.364(4)
N1 C10 1.482(4)
N2 N3 1.338(4)
N3 C2 1.345(4)
N3 C3 1.476(4)
C1 C2 1.395(4)
C2 C4 1.449(5)
C3 H3A 0.9600
C3 H3B 0.9600
C3 H3C 0.9600
C4 C5 1.399(4)
C4 C9 1.432(5)
C5 C6 1.384(5)
C5 H5A 0.9300
C6 C7 1.394(5)
C6 H6A 0.9300
C7 C8 1.398(5)
C7 H7A 0.9300
C8 C9 1.397(5)
C8 H8A 0.9300
C10 C11 1.524(4)
C10 H10A 0.9700
C10 H10B 0.9700
C11 C16 1.410(5)
C11 C12 1.416(5)
C12 C13 1.402(5)
C12 C17 1.519(5)
C13 C14 1.388(5)
C13 H13A 0.9300
C14 C15 1.395(5)
C14 C20 1.514(5)
C15 C16 1.396(5)
C15 H15A 0.9300
C16 C23 1.527(4)
C17 C18 1.529(5)
C17 C19 1.539(5)
C17 H17A 0.9800
C18 H18A 0.9600
C18 H18B 0.9600
C18 H18C 0.9600
C19 H19A 0.9600
C19 H19B 0.9600
C19 H19C 0.9600
C20 C21 1.522(5)
C20 C22 1.531(5)
C20 H20A 0.9800
C21 H21A 0.9600
C21 H21B 0.9600
C21 H21C 0.9600
C22 H22A 0.9600
C22 H22B 0.9600
C22 H22C 0.9600
C23 C25 1.524(5)
C23 C24 1.531(5)
C23 H23A 0.9800
C24 H24A 0.9600
C24 H24B 0.9600
C24 H24C 0.9600
C25 H25A 0.9600
C25 H25B 0.9600
C25 H25C 0.9600
C26 C31 1.412(5)
C26 C27 1.432(5)
C26 C32 1.514(5)
C27 C28 1.419(5)
C27 H27A 0.9300
C28 C29 1.395(5)
C28 H28A 0.9300
C29 C30 1.423(5)
C29 C35 1.517(5)
C30 C31 1.408(5)
C30 H30A 0.9300
C31 H31A 0.9300
C32 C33 1.520(5)
C32 C34 1.539(5)
C32 H32A 0.9800
C33 H33A 0.9600
C33 H33B 0.9600
C33 H33C 0.9600
C34 H34A 0.9600
C34 H34B 0.9600
C34 H34C 0.9600
C35 H35A 0.9600
C35 H35B 0.9600
C35 H35C 0.9600

loop_
_geom_torsion_atom_site_label_1
_geom_torsion_atom_site_label_2
_geom_torsion_atom_site_label_3
_geom_torsion_atom_site_label_4
_geom_torsion
C1 N1 N2 N3 0.9(4)
C10 N1 N2 N3 -179.5(3)
N1 N2 N3 C2 0.0(3)
N1 N2 N3 C3 179.1(3)
N2 N1 C1 C2 -1.3(4)
C10 N1 C1 C2 179.1(3)
N2 N1 C1 Ru1 177.8(3)
C10 N1 C1 Ru1 -1.7(6)
C9 Ru1 C1 N1 -179.1(4)
C27 Ru1 C1 N1 -44.5(4)
C26 Ru1 C1 N1 -80.8(4)
C31 Ru1 C1 N1 -102.2(4)
C30 Ru1 C1 N1 -42.2(10)
C28 Ru1 C1 N1 -9.8(4)
C29 Ru1 C1 N1 11.5(5)
Cl1 Ru1 C1 N1 96.7(4)
C9 Ru1 C1 C2 -0.1(2)
C27 Ru1 C1 C2 134.6(3)
C26 Ru1 C1 C2 98.3(3)
C31 Ru1 C1 C2 76.9(3)
C30 Ru1 C1 C2 136.8(8)
C28 Ru1 C1 C2 169.2(2)
C29 Ru1 C1 C2 -169.5(2)
Cl1 Ru1 C1 C2 -84.3(2)
N2 N3 C2 C1 -0.8(4)
C3 N3 C2 C1 -179.8(3)
N2 N3 C2 C4 178.9(3)
C3 N3 C2 C4 -0.2(6)
N1 C1 C2 N3 1.2(4)
Ru1 C1 C2 N3 -178.2(2)
N1 C1 C2 C4 -178.5(3)
Ru1 C1 C2 C4 2.1(4)
N3 C2 C4 C5 -7.5(6)
C1 C2 C4 C5 172.1(3)
N3 C2 C4 C9 176.8(4)
C1 C2 C4 C9 -3.6(4)
C9 C4 C5 C6 -1.8(5)
C2 C4 C5 C6 -177.0(3)
C4 C5 C6 C7 -0.1(5)
C5 C6 C7 C8 1.1(5)
C6 C7 C8 C9 -0.3(6)
C7 C8 C9 C4 -1.4(5)
C7 C8 C9 Ru1 173.1(3)
C5 C4 C9 C8 2.5(5)
C2 C4 C9 C8 178.5(3)
C5 C4 C9 Ru1 -172.4(2)
C2 C4 C9 Ru1 3.5(4)
C1 Ru1 C9 C8 -176.4(3)
C27 Ru1 C9 C8 102.1(3)
C26 Ru1 C9 C8 79.0(3)
C31 Ru1 C9 C8 42.8(3)
C30 Ru1 C9 C8 9.9(3)
C28 Ru1 C9 C8 66.7(8)
C29 Ru1 C9 C8 -7.9(4)
Cl1 Ru1 C9 C8 -87.6(3)
C1 Ru1 C9 C4 -2.1(3)
C27 Ru1 C9 C4 -83.5(3)
C26 Ru1 C9 C4 -106.6(3)
C31 Ru1 C9 C4 -142.9(3)
C30 Ru1 C9 C4 -175.8(2)
C28 Ru1 C9 C4 -118.9(6)
C29 Ru1 C9 C4 166.4(2)
Cl1 Ru1 C9 C4 86.7(3)
N2 N1 C10 C11 55.5(4)
C1 N1 C10 C11 -124.9(3)
N1 C10 C11 C16 -90.6(4)
N1 C10 C11 C12 92.3(3)
C16 C11 C12 C13 -3.2(5)
C10 C11 C12 C13 174.0(3)
C16 C11 C12 C17 -178.4(3)
C10 C11 C12 C17 -1.2(5)
C11 C12 C13 C14 2.0(5)
C17 C12 C13 C14 177.4(3)
C12 C13 C14 C15 0.4(5)
C12 C13 C14 C20 -178.4(3)
C13 C14 C15 C16 -1.7(5)
C20 C14 C15 C16 177.2(3)
C14 C15 C16 C11 0.5(5)
C14 C15 C16 C23 -178.7(3)
C12 C11 C16 C15 2.0(5)
C10 C11 C16 C15 -175.1(3)
C12 C11 C16 C23 -178.9(3)
C10 C11 C16 C23 4.0(5)
C13 C12 C17 C18 43.8(4)
C11 C12 C17 C18 -141.0(3)
C13 C12 C17 C19 -79.8(4)
C11 C12 C17 C19 95.4(4)
C13 C14 C20 C21 -110.6(4)
C15 C14 C20 C21 70.6(4)
C13 C14 C20 C22 15.6(5)
C15 C14 C20 C22 -163.2(3)
C15 C16 C23 C25 55.7(4)
C11 C16 C23 C25 -123.5(3)
C15 C16 C23 C24 -66.9(4)
C11 C16 C23 C24 114.0(4)
C1 Ru1 C26 C31 -157.03(19)
C9 Ru1 C26 C31 -77.4(2)
C27 Ru1 C26 C31 129.8(3)
C30 Ru1 C26 C31 28.85(19)
C28 Ru1 C26 C31 100.0(2)
C29 Ru1 C26 C31 64.8(2)
Cl1 Ru1 C26 C31 33.5(5)
C1 Ru1 C26 C27 73.2(2)
C9 Ru1 C26 C27 152.8(2)
C31 Ru1 C26 C27 -129.8(3)
C30 Ru1 C26 C27 -101.0(2)
C28 Ru1 C26 C27 -29.80(19)
C29 Ru1 C26 C27 -65.0(2)
Cl1 Ru1 C26 C27 -96.3(4)
C1 Ru1 C26 C32 -38.0(4)
C9 Ru1 C26 C32 41.7(4)
C27 Ru1 C26 C32 -111.1(4)
C31 Ru1 C26 C32 119.0(4)
C30 Ru1 C26 C32 147.9(4)
C28 Ru1 C26 C32 -140.9(4)
C29 Ru1 C26 C32 -176.1(4)
Cl1 Ru1 C26 C32 152.6(3)
C31 C26 C27 C28 4.9(5)
C32 C26 C27 C28 -170.4(3)
Ru1 C26 C27 C28 59.8(3)
C31 C26 C27 Ru1 -54.8(3)
C32 C26 C27 Ru1 129.8(3)
C1 Ru1 C27 C28 116.3(2)
C9 Ru1 C27 C28 -169.0(2)
C26 Ru1 C27 C28 -130.5(3)
C31 Ru1 C27 C28 -100.2(2)
C30 Ru1 C27 C28 -63.4(2)
C29 Ru1 C27 C28 -27.3(2)
Cl1 Ru1 C27 C28 26.6(3)
C1 Ru1 C27 C26 -113.3(2)
C9 Ru1 C27 C26 -38.5(3)
C31 Ru1 C27 C26 30.32(19)
C30 Ru1 C27 C26 67.1(2)
C28 Ru1 C27 C26 130.5(3)
C29 Ru1 C27 C26 103.2(2)
Cl1 Ru1 C27 C26 157.11(15)
C26 C27 C28 C29 -5.7(5)
Ru1 C27 C28 C29 52.5(3)
C26 C27 C28 Ru1 -58.2(3)
C1 Ru1 C28 C29 155.8(2)
C9 Ru1 C28 C29 -90.2(7)
C27 Ru1 C28 C29 -133.9(3)
C26 Ru1 C28 C29 -103.3(2)
C31 Ru1 C28 C29 -65.7(2)
C30 Ru1 C28 C29 -29.3(2)
Cl1 Ru1 C28 C29 63.1(2)
C1 Ru1 C28 C27 -70.3(2)
C9 Ru1 C28 C27 43.7(8)
C26 Ru1 C28 C27 30.6(2)
C31 Ru1 C28 C27 68.2(2)
C30 Ru1 C28 C27 104.6(2)
C29 Ru1 C28 C27 133.9(3)
Cl1 Ru1 C28 C27 -162.96(18)
C27 C28 C29 C30 3.9(5)
Ru1 C28 C29 C30 54.0(3)
C27 C28 C29 C35 -175.8(3)
Ru1 C28 C29 C35 -125.7(3)
C27 C28 C29 Ru1 -50.1(3)
C1 Ru1 C29 C28 -36.5(3)
C9 Ru1 C29 C28 160.7(2)
C27 Ru1 C29 C28 28.4(2)
C26 Ru1 C29 C28 66.2(2)
C31 Ru1 C29 C28 103.0(2)
C30 Ru1 C29 C28 131.7(3)
Cl1 Ru1 C29 C28 -121.2(2)
C1 Ru1 C29 C30 -168.2(2)
C9 Ru1 C29 C30 29.1(3)
C27 Ru1 C29 C30 -103.3(2)
C26 Ru1 C29 C30 -65.5(2)
C31 Ru1 C29 C30 -28.6(2)
C28 Ru1 C29 C30 -131.7(3)
Cl1 Ru1 C29 C30 107.2(2)
C1 Ru1 C29 C35 78.7(4)
C9 Ru1 C29 C35 -84.1(4)
C27 Ru1 C29 C35 143.6(4)
C26 Ru1 C29 C35 -178.6(4)
C31 Ru1 C29 C35 -141.8(4)
C30 Ru1 C29 C35 -113.1(5)
C28 Ru1 C29 C35 115.2(5)
Cl1 Ru1 C29 C35 -6.0(4)
C28 C29 C30 C31 -1.8(5)
C35 C29 C30 C31 178.0(3)
Ru1 C29 C30 C31 52.8(3)
C28 C29 C30 Ru1 -54.5(3)
C35 C29 C30 Ru1 125.2(3)
C1 Ru1 C30 C31 -69.8(9)
C9 Ru1 C30 C31 65.3(2)
C27 Ru1 C30 C31 -67.6(2)
C26 Ru1 C30 C31 -29.3(2)
C28 Ru1 C30 C31 -104.1(2)
C29 Ru1 C30 C31 -132.8(3)
Cl1 Ru1 C30 C31 151.9(2)
C1 Ru1 C30 C29 63.0(9)
C9 Ru1 C30 C29 -161.9(2)
C27 Ru1 C30 C29 65.2(2)
C26 Ru1 C30 C29 103.5(2)
C31 Ru1 C30 C29 132.8(3)
C28 Ru1 C30 C29 28.7(2)
Cl1 Ru1 C30 C29 -75.3(2)
C29 C30 C31 C26 1.2(5)
Ru1 C30 C31 C26 55.6(3)
C29 C30 C31 Ru1 -54.4(3)
C27 C26 C31 C30 -2.7(5)
C32 C26 C31 C30 172.4(3)
Ru1 C26 C31 C30 -56.7(3)
C27 C26 C31 Ru1 54.0(3)
C32 C26 C31 Ru1 -130.8(3)
C1 Ru1 C31 C30 167.4(2)
C9 Ru1 C31 C30 -120.9(2)
C27 Ru1 C31 C30 101.2(2)
C26 Ru1 C31 C30 132.1(3)
C28 Ru1 C31 C30 63.8(2)
C29 Ru1 C31 C30 28.4(2)
Cl1 Ru1 C31 C30 -37.7(3)
C1 Ru1 C31 C26 35.3(3)
C9 Ru1 C31 C26 107.0(2)
C27 Ru1 C31 C26 -30.95(19)
C30 Ru1 C31 C26 -132.1(3)
C28 Ru1 C31 C26 -68.3(2)
C29 Ru1 C31 C26 -103.7(2)
Cl1 Ru1 C31 C26 -169.76(15)
C31 C26 C32 C33 32.7(5)
C27 C26 C32 C33 -152.3(3)
Ru1 C26 C32 C33 -63.4(4)
C31 C26 C32 C34 -90.7(4)
C27 C26 C32 C34 84.3(4)
Ru1 C26 C32 C34 173.3(3)
